data_1543970
loop_
_publ_author_name
'Hai-Juan Du'
'Li-Wei Mi'
'Zhong-Cheng Yue'
'Yun-Yin Niu'
'Hong-Wei Hou'

_publ_section_title
;
 Templated fabrication, isomer recognition of series of
 1,1'-(alkane-1,omega-diyl)-bis(3-methylimidazolium)-induced
 polyoxometalates (omega = 1-11)
;
_journal_name_full 'Inorganica Chimica Acta'
_journal_page_first 418
_journal_page_last 426
_journal_paper_doi 10.1016/j.ica.2013.09.050
_journal_volume 409B
_journal_year 2014
_chemical_formula_sum 'C52 H98 Br0 Mo24 N16 O83'
_chemical_formula_weight 4578.02
_space_group_IT_number 14
_symmetry_cell_setting monoclinic
_symmetry_space_group_name_Hall '-P 2yn'
_symmetry_space_group_name_H-M 'P 1 21/n 1'
_atom_sites_solution_hydrogens geom
_atom_sites_solution_primary direct
_atom_sites_solution_secondary difmap
_cell_angle_alpha 90.00
_cell_angle_beta 94.734(11)
_cell_angle_gamma 90.00
_cell_formula_units_Z 2
_cell_length_a 19.017(2)
_cell_length_b 10.2226(9)
_cell_length_c 34.035(4)
_cell_measurement_reflns_used 9649
_cell_measurement_temperature 293(2)
_cell_measurement_theta_max 26.3152
_cell_measurement_theta_min 3.0214
_cell_volume 6593.9(12)
_computing_cell_refinement CrystalClear
_computing_data_collection 'Bruker FRAMBO'
_computing_data_reduction CrystalClear
_computing_publication_material 'CrystalStructure 3.7.0'
_computing_structure_refinement 'SHELXL-97 (Sheldrick, 1997)'
_computing_structure_solution 'SHELXS-97 (Sheldrick, 1990)'
_diffrn_ambient_temperature 293(2)
_diffrn_measured_fraction_theta_full 0.998
_diffrn_measured_fraction_theta_max 0.998
_diffrn_radiation_monochromator graphite
_diffrn_radiation_source 'fine-focus sealed tube'
_diffrn_radiation_type MoK\a
_diffrn_radiation_wavelength 0.71073
_diffrn_reflns_av_R_equivalents 0.0490
_diffrn_reflns_av_sigmaI/netI 0.0531
_diffrn_reflns_limit_h_max 22
_diffrn_reflns_limit_h_min -23
_diffrn_reflns_limit_k_max 12
_diffrn_reflns_limit_k_min -12
_diffrn_reflns_limit_l_max 41
_diffrn_reflns_limit_l_min -40
_diffrn_reflns_number 44239
_diffrn_reflns_theta_full 25.50
_diffrn_reflns_theta_max 25.50
_diffrn_reflns_theta_min 3.03
_exptl_absorpt_coefficient_mu 2.295
_exptl_absorpt_correction_T_max 1.00000
_exptl_absorpt_correction_T_min 0.77933
_exptl_absorpt_correction_type multi-scan
_exptl_crystal_colour colourless
_exptl_crystal_density_diffrn 2.306
_exptl_crystal_density_method 'not measured'
_exptl_crystal_description block
_exptl_crystal_F_000 4388
_exptl_crystal_size_max 0.2
_exptl_crystal_size_mid 0.2
_exptl_crystal_size_min 0.2
_refine_diff_density_max 1.958
_refine_diff_density_min -0.873
_refine_diff_density_rms 0.180
_refine_ls_extinction_method none
_refine_ls_goodness_of_fit_ref 1.051
_refine_ls_hydrogen_treatment mixed
_refine_ls_matrix_type full
_refine_ls_number_parameters 821
_refine_ls_number_reflns 12259
_refine_ls_number_restraints 9
_refine_ls_restrained_S_all 1.051
_refine_ls_R_factor_all 0.0773
_refine_ls_R_factor_gt 0.0567
_refine_ls_shift/su_max 2.298
_refine_ls_shift/su_mean 0.040
_refine_ls_structure_factor_coef Fsqd
_refine_ls_weighting_details 'calc w=1/[\s^2^(Fo^2^)+(0.0604P)^2^+68.3239P] where P=(Fo^2^+2Fc^2^)/3'
_refine_ls_weighting_scheme calc
_refine_ls_wR_factor_gt 0.1400
_refine_ls_wR_factor_ref 0.1505
_reflns_number_gt 9391
_reflns_number_total 12259
_reflns_threshold_expression >2sigma(I)
_cod_data_source_file ICA-2014-409B-418-426-5.cif
_cod_data_source_block 5
_cod_depositor_comments
;
The following automatic conversions were performed:

'_journal_paper_doi' value
'http://dx.doi.org/10.1016/j.ica.2013.09.050' was changed to
'10.1016/j.ica.2013.09.050'.

Automatic conversion script
Id: cif_fix_values 6433 2018-09-21 13:16:33Z andrius 
;
_cod_original_cell_volume 6593.8(12)
_cod_original_sg_symbol_H-M P2(1)/n
_cod_database_code 1543970

loop_
_symmetry_equiv_pos_as_xyz
'x, y, z'
'-x+1/2, y+1/2, -z+1/2'
'-x, -y, -z'
'x-1/2, -y-1/2, z-1/2'

loop_
_atom_site_label
_atom_site_type_symbol
_atom_site_fract_x
_atom_site_fract_y
_atom_site_fract_z
_atom_site_U_iso_or_equiv
_atom_site_adp_type
_atom_site_occupancy
_atom_site_symmetry_multiplicity
_atom_site_calc_flag
_atom_site_refinement_flags
_atom_site_disorder_assembly
_atom_site_disorder_group
O42 O 0.5100(16) 0.289(3) 0.0265(9) 0.187(18) Uani 0.50 1 d P . .
O41 O 0.4071(14) 0.279(3) -0.0047(9) 0.183(19) Uani 0.50 1 d P . .
O43 O 0.6053(11) 0.2871(19) 0.0301(5) 0.076(6) Uani 0.50 1 d P . .
O40 O 0.4759(5) 0.3348(8) 0.1643(3) 0.061(2) Uani 1 1 d D . .
C2 C 0.3709(6) 0.7678(14) 0.6718(4) 0.062(4) Uani 1 1 d . . .
H2 H 0.4047 0.8169 0.6600 0.075 Uiso 1 1 calc R . .
C1 C 0.2738(6) 0.6677(12) 0.6821(3) 0.050(3) Uani 1 1 d . . .
H1 H 0.2278 0.6362 0.6786 0.060 Uiso 1 1 calc R . .
N3 N 0.3047(5) 0.7415(10) 0.6566(3) 0.052(3) Uani 1 1 d . . .
O38 O 0.0028(5) 0.2574(8) 0.8991(2) 0.061(2) Uani 1 1 d . . .
O37 O 0.2353(4) 0.2511(8) 1.0084(3) 0.064(2) Uani 1 1 d . . .
O39 O 0.6877(4) 1.0378(8) 0.1037(3) 0.060(2) Uani 1 1 d . . .
C15 C 0.7682(6) 0.7102(12) 0.8209(3) 0.049(3) Uani 1 1 d . . .
H15 H 0.7307 0.7556 0.8080 0.058 Uiso 1 1 calc R . .
C14 C 0.8366(6) 0.6108(11) 0.8667(4) 0.049(3) Uani 1 1 d . . .
H14 H 0.8544 0.5774 0.8910 0.058 Uiso 1 1 calc R . .
C16 C 0.8271(7) 0.6702(12) 0.8053(3) 0.055(3) Uani 1 1 d . . .
H16 H 0.8378 0.6834 0.7795 0.066 Uiso 1 1 calc R . .
N7 N 0.7743(5) 0.6704(9) 0.8601(3) 0.045(2) Uani 1 1 d . . .
N5 N 0.8692(5) 0.6060(9) 0.8342(3) 0.045(2) Uani 1 1 d . . .
Mo1 Mo 0.53903(4) 0.73297(8) 0.14468(2) 0.02762(19) Uani 1 1 d D . .
Mo2 Mo 0.50496(4) 0.67964(8) 0.23416(2) 0.0296(2) Uani 1 1 d . . .
Mo5 Mo 0.33989(4) 0.62805(8) 0.20182(3) 0.0300(2) Uani 1 1 d . . .
Mo3 Mo 0.40814(4) 0.93587(7) 0.18342(2) 0.02228(18) Uani 1 1 d D . .
Mo6 Mo 0.37662(4) 0.68578(8) 0.11171(2) 0.0307(2) Uani 1 1 d . . .
Mo4 Mo 0.44392(5) 0.98929(8) 0.09422(2) 0.0305(2) Uani 1 1 d . . .
Mo9 Mo -0.01205(4) 0.64260(8) 0.96960(2) 0.02784(19) Uani 1 1 d D . .
Mo12 Mo 0.12357(5) 0.63671(8) 1.03427(3) 0.0341(2) Uani 1 1 d . . .
Mo11 Mo 0.03874(5) 0.37636(9) 0.92935(3) 0.0387(2) Uani 1 1 d . . .
Mo7 Mo 0.56966(4) 0.98604(8) 0.21573(3) 0.0306(2) Uani 1 1 d . . .
Mo10 Mo 0.17676(5) 0.37117(10) 0.99356(3) 0.0420(2) Uani 1 1 d . . .
Mo8 Mo 0.60952(5) 1.03826(9) 0.12504(3) 0.0394(2) Uani 1 1 d . . .
O1 O 0.4782(3) 0.9038(6) 0.22735(17) 0.0261(14) Uani 1 1 d . . .
O2 O 0.3394(3) 0.8515(6) 0.20335(19) 0.0303(14) Uani 1 1 d D . .
O3 O 0.3622(4) 0.4674(7) 0.1946(2) 0.0403(17) Uani 1 1 d . . .
O4 O 0.4248(4) 1.1486(7) 0.1043(2) 0.0410(17) Uani 1 1 d . . .
O5 O 0.4438(3) 0.7146(6) 0.17259(17) 0.0253(13) Uani 1 1 d . . .
O6 O 0.5048(3) 0.9536(6) 0.15565(17) 0.0243(13) Uani 1 1 d . . .
O7 O 0.3895(3) 1.0975(6) 0.18866(19) 0.0333(15) Uani 1 1 d . . .
O8 O 0.3071(3) 0.6727(6) 0.14851(19) 0.0336(15) Uani 1 1 d . . .
O9 O 0.4021(4) 0.5263(7) 0.1078(2) 0.0440(18) Uani 1 1 d . . .
O10 O 0.3743(3) 0.9080(6) 0.12856(17) 0.0262(14) Uani 1 1 d . . .
O11 O -0.0435(3) 0.4941(6) 0.93527(18) 0.0303(15) Uani 1 1 d . . .
O12 O 0.5733(3) 0.7614(6) 0.19944(19) 0.0305(15) Uani 1 1 d . . .
O13 O 0.5444(4) 1.1465(6) 0.2188(2) 0.0387(17) Uani 1 1 d . . .
O14 O 0.5401(4) 1.0002(7) 0.0825(2) 0.0424(17) Uani 1 1 d . . .
O15 O 0.5574(4) 0.5716(6) 0.1389(2) 0.0401(17) Uani 1 1 d . . .
O16 O 0.5257(4) 0.5203(6) 0.2253(2) 0.0419(18) Uani 1 1 d . . .
O17 O 0.4093(3) 0.6662(6) 0.24516(18) 0.0316(15) Uani 1 1 d . . .
O18 O 0.4696(3) 0.7656(6) 0.10060(18) 0.0302(14) Uani 1 1 d . . .
O19 O 0.0260(3) 0.7089(6) 1.02011(19) 0.0330(15) Uani 1 1 d . . .
O20 O 0.2647(4) 0.6224(8) 0.2252(2) 0.0487(19) Uani 1 1 d . . .
O21 O 0.0668(3) 0.4964(6) 0.98604(18) 0.0298(14) Uani 1 1 d . . .
O22 O -0.0940(4) 0.7203(7) 0.9686(2) 0.0384(17) Uani 1 1 d D . .
O23 O 0.6397(3) 0.9979(7) 0.1795(2) 0.0390(17) Uani 1 1 d . . .
O24 O 0.5437(4) 0.7116(8) 0.2799(2) 0.051(2) Uani 1 1 d . . .
O25 O 0.4033(4) 0.9609(8) 0.0489(2) 0.049(2) Uani 1 1 d . . .
O26 O 0.3267(4) 0.7193(7) 0.0694(2) 0.050(2) Uani 1 1 d . . .
O27 O 0.6206(4) 0.9551(7) 0.2581(2) 0.048(2) Uani 1 1 d . . .
O28 O 0.1811(3) 0.4832(7) 1.0389(2) 0.0399(17) Uani 1 1 d . . .
O29 O 0.6083(4) 0.8168(7) 0.1252(2) 0.0372(16) Uani 1 1 d D . .
O30 O 0.1668(4) 0.7249(7) 1.0011(2) 0.0453(19) Uani 1 1 d . . .
O31 O 0.1151(4) 0.2802(7) 0.9547(2) 0.0455(19) Uani 1 1 d . . .
O32 O 0.0308(4) 0.7305(7) 0.9372(2) 0.0429(18) Uani 1 1 d . . .
O33 O 0.0815(5) 0.4752(8) 0.8991(2) 0.057(2) Uani 1 1 d . . .
O34 O 0.1443(4) 0.7087(8) 1.0787(2) 0.050(2) Uani 1 1 d . . .
N1 N 0.3176(5) 0.6461(10) 0.7127(3) 0.047(2) Uani 1 1 d . . .
O35 O 0.5890(4) 1.2010(7) 0.1317(3) 0.052(2) Uani 1 1 d . . .
O36 O 0.2193(5) 0.4667(9) 0.9624(3) 0.066(2) Uani 1 1 d . . .
N6 N 0.8483(5) 0.0414(9) 0.8393(3) 0.047(2) Uani 1 1 d . . .
N2 N 0.1497(5) 0.8021(10) 0.8728(3) 0.053(3) Uani 1 1 d . . .
N4 N 0.1373(7) 0.9321(11) 0.9214(3) 0.069(3) Uani 1 1 d . . .
C7 C 0.3025(6) 0.5720(13) 0.7488(3) 0.054(3) Uani 1 1 d . . .
H7A H 0.2638 0.5117 0.7424 0.065 Uiso 1 1 calc R . .
H7B H 0.3437 0.5212 0.7580 0.065 Uiso 1 1 calc R . .
C4 C 0.1616(7) 0.8182(14) 0.9101(4) 0.065(4) Uani 1 1 d . . .
H4 H 0.1845 0.7576 0.9271 0.078 Uiso 1 1 calc R . .
C3 C 0.3787(7) 0.7087(15) 0.7074(4) 0.068(4) Uani 1 1 d . . .
H3 H 0.4187 0.7108 0.7250 0.081 Uiso 1 1 calc R . .
C8 C 0.2837(7) 0.6620(14) 0.7808(4) 0.063(4) Uani 1 1 d . . .
H8B H 0.2417 0.7112 0.7720 0.076 Uiso 1 1 calc R . .
H8A H 0.3218 0.7234 0.7869 0.076 Uiso 1 1 calc R . .
N8 N 0.8273(7) 0.0049(10) 0.8991(3) 0.068(3) Uani 1 1 d . . .
C17 C 0.8068(8) 0.0688(12) 0.8669(3) 0.056(3) Uani 1 1 d . . .
H17 H 0.7683 0.1253 0.8640 0.067 Uiso 1 1 calc R . .
C24 C 0.8407(7) 0.0938(13) 0.7996(4) 0.059(3) Uani 1 1 d . . .
H24B H 0.7941 0.1322 0.7949 0.070 Uiso 1 1 calc R . .
H24A H 0.8439 0.0224 0.7811 0.070 Uiso 1 1 calc R . .
C20 C 0.9382(7) 0.5467(15) 0.8302(4) 0.067(4) Uani 1 1 d . . .
H20B H 0.9592 0.5223 0.8561 0.080 Uiso 1 1 calc R . .
H20A H 0.9688 0.6108 0.8193 0.080 Uiso 1 1 calc R . .
C22 C 0.8935(6) 0.3148(13) 0.8186(3) 0.054(3) Uani 1 1 d . . .
H22A H 0.8449 0.3412 0.8206 0.065 Uiso 1 1 calc R . .
H22B H 0.9134 0.2911 0.8448 0.065 Uiso 1 1 calc R . .
C25 C 0.7238(7) 0.6948(15) 0.8884(4) 0.070(4) Uani 1 1 d . . .
H25B H 0.7032 0.7797 0.8838 0.105 Uiso 1 1 calc R . .
H25A H 0.7470 0.6914 0.9145 0.105 Uiso 1 1 calc R . .
H25C H 0.6874 0.6295 0.8858 0.105 Uiso 1 1 calc R . .
C5 C 0.1034(8) 0.9904(13) 0.8893(4) 0.070(4) Uani 1 1 d . . .
H5 H 0.0789 1.0693 0.8887 0.085 Uiso 1 1 calc R . .
C21 C 0.9338(8) 0.4271(15) 0.8040(4) 0.072(4) Uani 1 1 d . . .
H21B H 0.9122 0.4524 0.7783 0.086 Uiso 1 1 calc R . .
H21A H 0.9814 0.3979 0.8004 0.086 Uiso 1 1 calc R . .
C6 C 0.1124(7) 0.9124(14) 0.8591(4) 0.067(4) Uani 1 1 d . . .
H6 H 0.0963 0.9286 0.8330 0.081 Uiso 1 1 calc R . .
C18 C 0.8989(7) -0.0434(13) 0.8555(6) 0.078(5) Uani 1 1 d . . .
H18 H 0.9348 -0.0791 0.8419 0.094 Uiso 1 1 calc R . .
C23 C 0.8950(8) 0.1958(15) 0.7916(4) 0.069(4) Uani 1 1 d . . .
H23B H 0.8870 0.2244 0.7645 0.083 Uiso 1 1 calc R . .
H23A H 0.9415 0.1564 0.7949 0.083 Uiso 1 1 calc R . .
C9 C 0.2698(7) 0.5811(16) 0.8187(4) 0.072(4) Uani 1 1 d . . .
H9A H 0.2342 0.5154 0.8115 0.087 Uiso 1 1 calc R . .
H9B H 0.3129 0.5355 0.8277 0.087 Uiso 1 1 calc R . .
C11 C 0.1702(7) 0.6882(13) 0.8480(4) 0.064(4) Uani 1 1 d . . .
H11A H 0.1448 0.6110 0.8555 0.077 Uiso 1 1 calc R . .
H11B H 0.1559 0.7066 0.8205 0.077 Uiso 1 1 calc R . .
C12 C 0.2731(8) 0.7814(15) 0.6176(4) 0.073(4) Uani 1 1 d . . .
H12A H 0.2572 0.7053 0.6029 0.110 Uiso 1 1 calc R . .
H12C H 0.3077 0.8267 0.6037 0.110 Uiso 1 1 calc R . .
H12B H 0.2338 0.8383 0.6207 0.110 Uiso 1 1 calc R . .
C10 C 0.2459(7) 0.6609(17) 0.8522(4) 0.073(4) Uani 1 1 d . . .
H10B H 0.2573 0.6142 0.8767 0.088 Uiso 1 1 calc R . .
H10A H 0.2716 0.7430 0.8537 0.088 Uiso 1 1 calc R . .
C26 C 0.7916(11) 0.0114(16) 0.9365(5) 0.107(7) Uani 1 1 d . . .
H26B H 0.8052 0.0904 0.9504 0.160 Uiso 1 1 calc R . .
H26A H 0.8053 -0.0628 0.9527 0.160 Uiso 1 1 calc R . .
H26C H 0.7414 0.0106 0.9306 0.160 Uiso 1 1 calc R . .
C13 C 0.1459(18) 0.9843(16) 0.9610(5) 0.190(16) Uani 1 1 d . . .
H13A H 0.1664 1.0700 0.9604 0.286 Uiso 1 1 calc R . .
H13B H 0.1763 0.9279 0.9773 0.286 Uiso 1 1 calc R . .
H13C H 0.1007 0.9896 0.9715 0.286 Uiso 1 1 calc R . .
C19 C 0.8898(10) -0.0663(15) 0.8915(5) 0.088(6) Uani 1 1 d . . .
H19 H 0.9176 -0.1179 0.9091 0.106 Uiso 1 1 calc R . .
H40A H 0.475(8) 0.413(6) 0.173(5) 0.132 Uiso 1 1 d D . .
H40B H 0.509(5) 0.293(13) 0.179(5) 0.132 Uiso 1 1 d D . .
H3A H 0.311(5) 0.906(3) 0.212(4) 0.132 Uiso 1 1 d D . .
H9 H -0.101(4) 0.762(14) 0.947(2) 0.132 Uiso 1 1 d D . .
H1A H 0.614(6) 0.784(9) 0.102(3) 0.132 Uiso 1 1 d D . .

loop_
_atom_site_aniso_label
_atom_site_aniso_U_11
_atom_site_aniso_U_22
_atom_site_aniso_U_33
_atom_site_aniso_U_23
_atom_site_aniso_U_13
_atom_site_aniso_U_12
O42 0.19(3) 0.14(2) 0.22(3) 0.20(2) -0.07(2) -0.08(2)
O41 0.11(2) 0.26(4) 0.19(3) -0.19(3) 0.12(2) -0.14(2)
O43 0.093(14) 0.074(13) 0.058(11) 0.046(10) -0.013(10) 0.000(11)
O40 0.069(6) 0.043(5) 0.072(6) -0.001(4) 0.002(5) 0.011(4)
C2 0.049(7) 0.090(10) 0.050(8) -0.018(7) 0.018(6) -0.042(7)
C1 0.028(6) 0.071(8) 0.053(7) -0.003(6) 0.006(5) -0.014(5)
N3 0.043(6) 0.063(7) 0.050(6) -0.005(5) 0.011(5) -0.016(5)
O38 0.077(6) 0.061(5) 0.043(5) -0.013(4) -0.007(4) 0.023(5)
O37 0.043(5) 0.058(5) 0.092(7) 0.010(5) 0.013(5) 0.018(4)
O39 0.044(5) 0.047(5) 0.093(7) 0.004(5) 0.030(5) -0.004(4)
C15 0.041(6) 0.051(7) 0.052(7) 0.011(6) -0.008(6) 0.001(5)
C14 0.051(7) 0.043(7) 0.050(7) 0.014(5) -0.004(6) -0.003(5)
C16 0.075(9) 0.054(8) 0.034(6) 0.022(5) -0.005(6) 0.001(7)
N7 0.048(6) 0.044(5) 0.041(5) 0.007(4) -0.006(4) -0.013(4)
N5 0.044(5) 0.046(6) 0.043(5) 0.019(4) -0.003(4) 0.002(4)
Mo1 0.0257(4) 0.0222(4) 0.0359(5) -0.0026(3) 0.0079(3) 0.0041(3)
Mo2 0.0283(4) 0.0282(4) 0.0311(4) 0.0047(3) -0.0048(3) 0.0036(3)
Mo5 0.0260(4) 0.0296(4) 0.0344(5) 0.0050(4) 0.0033(3) -0.0012(3)
Mo3 0.0212(4) 0.0218(4) 0.0238(4) -0.0014(3) 0.0012(3) 0.0044(3)
Mo6 0.0357(5) 0.0266(4) 0.0293(4) -0.0038(3) -0.0005(4) -0.0041(3)
Mo4 0.0378(5) 0.0270(4) 0.0269(4) 0.0035(3) 0.0042(4) -0.0005(4)
Mo9 0.0302(4) 0.0244(4) 0.0286(4) 0.0072(3) 0.0003(3) -0.0003(3)
Mo12 0.0348(5) 0.0306(5) 0.0357(5) 0.0045(4) -0.0049(4) -0.0077(4)
Mo11 0.0451(5) 0.0414(5) 0.0301(5) 0.0001(4) 0.0054(4) 0.0102(4)
Mo7 0.0250(4) 0.0272(4) 0.0385(5) -0.0038(4) -0.0040(4) 0.0000(3)
Mo10 0.0351(5) 0.0438(6) 0.0478(6) 0.0053(4) 0.0073(4) 0.0050(4)
Mo8 0.0321(5) 0.0308(5) 0.0568(6) 0.0032(4) 0.0134(4) -0.0032(4)
O1 0.027(3) 0.029(3) 0.022(3) -0.003(3) 0.000(3) 0.003(3)
O2 0.026(3) 0.031(4) 0.036(4) -0.002(3) 0.010(3) 0.007(3)
O3 0.042(4) 0.030(4) 0.049(4) 0.005(3) 0.006(3) 0.000(3)
O4 0.048(4) 0.031(4) 0.045(4) 0.005(3) 0.010(3) 0.002(3)
O5 0.024(3) 0.023(3) 0.028(3) -0.001(3) 0.000(3) 0.001(3)
O6 0.025(3) 0.021(3) 0.028(3) -0.001(3) 0.004(3) 0.003(2)
O7 0.033(4) 0.028(4) 0.040(4) -0.004(3) 0.007(3) 0.008(3)
O8 0.035(4) 0.034(4) 0.031(4) 0.000(3) -0.002(3) -0.007(3)
O9 0.047(4) 0.029(4) 0.056(5) -0.011(3) 0.009(4) -0.003(3)
O10 0.027(3) 0.024(3) 0.027(3) 0.000(3) 0.001(3) 0.001(3)
O11 0.029(3) 0.037(4) 0.024(3) 0.001(3) -0.002(3) 0.006(3)
O12 0.027(3) 0.030(3) 0.034(4) 0.001(3) -0.005(3) 0.004(3)
O13 0.041(4) 0.028(4) 0.047(4) -0.007(3) -0.002(3) 0.004(3)
O14 0.052(4) 0.041(4) 0.036(4) 0.006(3) 0.014(3) 0.000(3)
O15 0.037(4) 0.027(4) 0.059(5) -0.002(3) 0.016(3) 0.002(3)
O16 0.045(4) 0.026(4) 0.054(5) 0.002(3) -0.004(4) 0.008(3)
O17 0.032(4) 0.038(4) 0.025(3) 0.007(3) 0.002(3) 0.003(3)
O18 0.034(4) 0.027(3) 0.030(4) -0.005(3) 0.009(3) -0.003(3)
O19 0.037(4) 0.023(3) 0.038(4) 0.003(3) 0.003(3) 0.001(3)
O20 0.035(4) 0.058(5) 0.055(5) 0.014(4) 0.011(4) -0.004(4)
O21 0.030(3) 0.028(3) 0.031(3) 0.003(3) -0.002(3) 0.000(3)
O22 0.037(4) 0.033(4) 0.045(4) 0.014(3) 0.000(3) 0.004(3)
O23 0.023(3) 0.036(4) 0.058(5) 0.001(3) 0.006(3) -0.001(3)
O24 0.052(5) 0.062(5) 0.037(4) 0.007(4) -0.014(4) -0.003(4)
O25 0.063(5) 0.052(5) 0.031(4) 0.003(3) 0.003(4) -0.005(4)
O26 0.058(5) 0.049(5) 0.040(4) -0.002(4) -0.014(4) -0.009(4)
O27 0.036(4) 0.052(5) 0.051(5) 0.001(4) -0.019(4) -0.004(3)
O28 0.033(4) 0.039(4) 0.046(4) 0.009(3) -0.007(3) -0.003(3)
O29 0.033(4) 0.032(4) 0.049(5) -0.002(3) 0.021(3) 0.003(3)
O30 0.044(4) 0.043(4) 0.049(5) 0.013(4) 0.001(4) -0.014(3)
O31 0.048(4) 0.044(4) 0.045(4) -0.003(3) 0.002(4) 0.013(4)
O32 0.052(5) 0.038(4) 0.039(4) 0.018(3) 0.005(3) -0.004(3)
O33 0.066(6) 0.062(5) 0.046(5) 0.008(4) 0.015(4) 0.013(4)
O34 0.053(5) 0.050(5) 0.047(5) -0.004(4) -0.005(4) -0.014(4)
N1 0.030(5) 0.066(7) 0.048(6) -0.014(5) 0.009(4) -0.014(4)
O35 0.041(4) 0.036(4) 0.080(6) 0.007(4) 0.013(4) -0.006(3)
O36 0.069(6) 0.077(6) 0.056(5) 0.004(5) 0.026(5) -0.004(5)
N6 0.053(6) 0.040(5) 0.047(6) -0.011(4) -0.003(5) 0.007(4)
N2 0.034(5) 0.062(7) 0.063(7) 0.003(5) 0.010(5) -0.014(5)
N4 0.114(10) 0.052(7) 0.041(6) 0.002(5) 0.008(6) -0.037(7)
C7 0.042(6) 0.068(8) 0.053(7) 0.006(6) 0.010(6) -0.008(6)
C4 0.065(9) 0.062(9) 0.067(10) 0.015(7) 0.005(7) -0.014(7)
C3 0.043(7) 0.102(11) 0.059(9) -0.025(8) 0.011(6) -0.030(7)
C8 0.047(7) 0.080(10) 0.066(9) -0.021(7) 0.018(6) -0.022(7)
N8 0.117(11) 0.034(6) 0.052(7) -0.005(5) -0.010(7) -0.010(6)
C17 0.085(10) 0.042(7) 0.040(7) -0.007(6) -0.007(7) 0.005(6)
C24 0.063(8) 0.060(8) 0.053(8) -0.021(6) 0.007(6) 0.013(7)
C20 0.046(7) 0.082(10) 0.073(9) 0.034(8) 0.012(7) 0.011(7)
C22 0.045(7) 0.081(9) 0.037(6) 0.009(6) 0.005(5) 0.001(6)
C25 0.058(8) 0.077(10) 0.077(10) -0.019(8) 0.020(7) -0.006(7)
C5 0.100(12) 0.046(8) 0.062(9) -0.004(7) -0.011(8) 0.000(7)
C21 0.071(9) 0.084(11) 0.065(9) 0.027(8) 0.028(7) 0.024(8)
C6 0.075(9) 0.064(9) 0.059(9) 0.000(7) -0.017(7) -0.006(7)
C18 0.051(8) 0.040(8) 0.138(16) 0.002(9) -0.018(9) 0.007(6)
C23 0.070(9) 0.085(11) 0.058(8) 0.005(8) 0.026(7) 0.019(8)
C9 0.051(8) 0.117(13) 0.047(8) -0.016(8) -0.005(6) -0.001(8)
C11 0.049(7) 0.062(9) 0.081(10) 0.000(7) 0.013(7) -0.015(6)
C12 0.077(10) 0.083(11) 0.059(9) 0.024(8) 0.004(8) -0.017(8)
C10 0.052(8) 0.113(13) 0.053(8) -0.015(8) 0.004(7) -0.002(8)
C26 0.19(2) 0.063(10) 0.065(11) 0.001(8) -0.001(12) -0.038(12)
C13 0.48(5) 0.038(9) 0.058(11) 0.004(8) 0.036(19) -0.017(17)
C19 0.110(14) 0.053(9) 0.092(13) 0.029(9) -0.046(11) -0.008(9)

loop_
_atom_type_symbol
_atom_type_description
_atom_type_scat_dispersion_real
_atom_type_scat_dispersion_imag
_atom_type_scat_source
C C 0.0033 0.0016 'International Tables Vol C Tables 4.2.6.8 and 6.1.1.4'
H H 0.0000 0.0000 'International Tables Vol C Tables 4.2.6.8 and 6.1.1.4'
N N 0.0061 0.0033 'International Tables Vol C Tables 4.2.6.8 and 6.1.1.4'
O O 0.0106 0.0060 'International Tables Vol C Tables 4.2.6.8 and 6.1.1.4'
Br Br -0.2901 2.4595 'International Tables Vol C Tables 4.2.6.8 and 6.1.1.4'
Mo Mo -1.6832 0.6857 'International Tables Vol C Tables 4.2.6.8 and 6.1.1.4'

loop_
_geom_angle_atom_site_label_1
_geom_angle_atom_site_label_2
_geom_angle_atom_site_label_3
_geom_angle
_geom_angle_site_symmetry_1
_geom_angle_site_symmetry_3
C3 C2 N3 106.4(11) . .
N1 C1 N3 109.4(10) . .
C1 N3 C2 108.4(10) . .
C1 N3 C12 125.4(10) . .
C2 N3 C12 126.1(11) . .
C16 C15 N7 106.5(10) . .
N5 C14 N7 110.3(10) . .
C15 C16 N5 108.5(11) . .
C14 N7 C15 107.4(10) . .
C14 N7 C25 126.7(11) . .
C15 N7 C25 125.8(11) . .
C14 N5 C16 107.3(10) . .
C14 N5 C20 125.7(10) . .
C16 N5 C20 127.0(11) . .
O15 Mo1 O29 105.3(3) . .
O15 Mo1 O12 101.5(3) . .
O29 Mo1 O12 95.0(3) . .
O15 Mo1 O18 102.1(3) . .
O29 Mo1 O18 96.2(3) . .
O12 Mo1 O18 150.1(3) . .
O15 Mo1 O5 99.0(3) . .
O29 Mo1 O5 155.7(3) . .
O12 Mo1 O5 79.4(2) . .
O18 Mo1 O5 79.1(2) . .
O15 Mo1 O6 175.1(3) . .
O29 Mo1 O6 79.6(3) . .
O12 Mo1 O6 77.5(2) . .
O18 Mo1 O6 77.4(2) . .
O5 Mo1 O6 76.1(2) . .
O15 Mo1 Mo2 90.3(3) . .
O29 Mo1 Mo2 131.3(2) . .
O12 Mo1 Mo2 36.37(19) . .
O18 Mo1 Mo2 125.69(19) . .
O5 Mo1 Mo2 46.68(15) . .
O6 Mo1 Mo2 86.17(15) . .
O24 Mo2 O16 104.8(4) . .
O24 Mo2 O17 100.6(3) . .
O16 Mo2 O17 101.8(3) . .
O24 Mo2 O12 101.9(3) . .
O16 Mo2 O12 97.1(3) . .
O17 Mo2 O12 145.7(2) . .
O24 Mo2 O5 159.7(3) . .
O16 Mo2 O5 95.3(3) . .
O17 Mo2 O5 76.9(2) . .
O12 Mo2 O5 73.0(2) . .
O24 Mo2 O1 88.7(3) . .
O16 Mo2 O1 164.1(3) . .
O17 Mo2 O1 83.5(2) . .
O12 Mo2 O1 71.5(2) . .
O5 Mo2 O1 71.1(2) . .
O24 Mo2 Mo1 136.9(3) . .
O16 Mo2 Mo1 85.8(3) . .
O17 Mo2 Mo1 118.19(18) . .
O12 Mo2 Mo1 35.02(17) . .
O5 Mo2 Mo1 41.30(15) . .
O1 Mo2 Mo1 78.49(15) . .
O20 Mo5 O3 105.2(4) . .
O20 Mo5 O8 103.3(3) . .
O3 Mo5 O8 99.0(3) . .
O20 Mo5 O17 101.5(3) . .
O3 Mo5 O17 98.1(3) . .
O8 Mo5 O17 144.9(3) . .
O20 Mo5 O2 91.1(3) . .
O3 Mo5 O2 163.7(3) . .
O8 Mo5 O2 77.5(3) . .
O17 Mo5 O2 77.6(2) . .
O20 Mo5 O5 160.7(3) . .
O3 Mo5 O5 94.0(3) . .
O8 Mo5 O5 75.0(2) . .
O17 Mo5 O5 73.4(2) . .
O2 Mo5 O5 69.7(2) . .
O7 Mo3 O2 105.6(3) . .
O7 Mo3 O10 100.8(3) . .
O2 Mo3 O10 95.8(3) . .
O7 Mo3 O1 102.6(3) . .
O2 Mo3 O1 96.0(3) . .
O10 Mo3 O1 149.8(3) . .
O7 Mo3 O6 99.0(3) . .
O2 Mo3 O6 155.3(3) . .
O10 Mo3 O6 79.5(2) . .
O1 Mo3 O6 78.2(2) . .
O7 Mo3 O5 174.5(3) . .
O2 Mo3 O5 79.9(2) . .
O10 Mo3 O5 77.9(2) . .
O1 Mo3 O5 77.0(2) . .
O6 Mo3 O5 75.4(2) . .
O7 Mo3 Mo4 89.8(2) . .
O2 Mo3 Mo4 132.4(2) . .
O10 Mo3 Mo4 36.57(18) . .
O1 Mo3 Mo4 124.72(19) . .
O6 Mo3 Mo4 46.57(15) . .
O5 Mo3 Mo4 86.02(15) . .
O7 Mo3 Mo7 90.6(2) . .
O2 Mo3 Mo7 132.0(2) . .
O10 Mo3 Mo7 125.62(18) . .
O1 Mo3 Mo7 35.96(19) . .
O6 Mo3 Mo7 46.18(15) . .
O5 Mo3 Mo7 85.91(13) . .
Mo4 Mo3 Mo7 91.45(3) . .
O26 Mo6 O9 105.6(4) . .
O26 Mo6 O8 101.7(3) . .
O9 Mo6 O8 101.6(3) . .
O26 Mo6 O18 101.5(3) . .
O9 Mo6 O18 96.5(3) . .
O8 Mo6 O18 145.4(3) . .
O26 Mo6 O10 89.5(3) . .
O9 Mo6 O10 162.7(3) . .
O8 Mo6 O10 83.0(3) . .
O18 Mo6 O10 71.8(2) . .
O26 Mo6 O5 161.1(3) . .
O9 Mo6 O5 92.9(3) . .
O8 Mo6 O5 77.6(2) . .
O18 Mo6 O5 72.2(2) . .
O10 Mo6 O5 71.6(2) . .
O25 Mo4 O4 104.9(4) . .
O25 Mo4 O14 101.2(4) . .
O4 Mo4 O14 102.1(3) . .
O25 Mo4 O10 100.7(3) . .
O4 Mo4 O10 96.6(3) . .
O14 Mo4 O10 146.3(3) . .
O25 Mo4 O6 161.0(3) . .
O4 Mo4 O6 93.8(3) . .
O14 Mo4 O6 77.4(3) . .
O10 Mo4 O6 73.6(2) . .
O25 Mo4 O18 89.6(3) . .
O4 Mo4 O18 163.0(3) . .
O14 Mo4 O18 83.2(3) . .
O10 Mo4 O18 71.7(2) . .
O6 Mo4 O18 71.4(2) . .
O25 Mo4 Mo3 135.7(3) . .
O4 Mo4 Mo3 84.7(2) . .
O14 Mo4 Mo3 119.2(2) . .
O10 Mo4 Mo3 35.07(16) . .
O6 Mo4 Mo3 41.83(15) . .
O18 Mo4 Mo3 78.77(16) . .
O32 Mo9 O22 103.0(3) . .
O32 Mo9 O19 103.3(3) . .
O22 Mo9 O19 97.2(3) . .
O32 Mo9 O11 99.3(3) . .
O22 Mo9 O11 96.4(3) . .
O19 Mo9 O11 150.2(3) . .
O32 Mo9 O21 100.1(3) . .
O22 Mo9 O21 156.8(3) . .
O19 Mo9 O21 79.1(2) . .
O11 Mo9 O21 78.0(2) . .
O32 Mo9 O21 175.3(3) . 3_567
O22 Mo9 O21 81.2(3) . 3_567
O19 Mo9 O21 78.2(2) . 3_567
O11 Mo9 O21 77.8(2) . 3_567
O21 Mo9 O21 75.7(3) . 3_567
O34 Mo12 O30 105.7(4) . .
O34 Mo12 O28 101.1(3) . .
O30 Mo12 O28 100.6(3) . .
O34 Mo12 O19 101.3(3) . .
O30 Mo12 O19 97.6(3) . .
O28 Mo12 O19 146.0(3) . .
O34 Mo12 O11 88.0(3) . 3_567
O30 Mo12 O11 164.5(3) . 3_567
O28 Mo12 O11 83.3(3) . 3_567
O19 Mo12 O11 72.2(2) . 3_567
O34 Mo12 O21 159.6(3) . .
O30 Mo12 O21 94.5(3) . .
O28 Mo12 O21 77.6(2) . .
O19 Mo12 O21 72.5(2) . .
O11 Mo12 O21 71.6(2) 3_567 .
O33 Mo11 O38 104.4(4) . .
O33 Mo11 O31 101.3(4) . .
O38 Mo11 O31 99.1(4) . .
O33 Mo11 O11 96.9(3) . .
O38 Mo11 O11 102.3(3) . .
O31 Mo11 O11 147.3(3) . .
O33 Mo11 O21 95.8(3) . .
O38 Mo11 O21 159.8(4) . .
O31 Mo11 O21 77.3(3) . .
O11 Mo11 O21 74.0(2) . .
O33 Mo11 O19 164.9(3) . 3_567
O38 Mo11 O19 88.2(4) . 3_567
O31 Mo11 O19 84.5(3) . 3_567
O11 Mo11 O19 71.9(2) . 3_567
O21 Mo11 O19 71.7(2) . 3_567
O27 Mo7 O13 105.7(3) . .
O27 Mo7 O23 100.5(3) . .
O13 Mo7 O23 101.2(3) . .
O27 Mo7 O1 101.5(3) . .
O13 Mo7 O1 97.9(3) . .
O23 Mo7 O1 145.7(3) . .
O27 Mo7 O6 160.8(3) . .
O13 Mo7 O6 93.3(3) . .
O23 Mo7 O6 77.7(3) . .
O1 Mo7 O6 73.0(2) . .
O27 Mo7 O12 89.6(3) . .
O13 Mo7 O12 163.1(3) . .
O23 Mo7 O12 82.7(3) . .
O1 Mo7 O12 71.4(2) . .
O6 Mo7 O12 71.3(2) . .
O27 Mo7 Mo3 136.2(3) . .
O13 Mo7 Mo3 84.8(2) . .
O23 Mo7 Mo3 119.4(2) . .
O1 Mo7 Mo3 34.86(16) . .
O6 Mo7 Mo3 41.74(15) . .
O12 Mo7 Mo3 79.10(14) . .
O36 Mo10 O37 105.4(4) . .
O36 Mo10 O28 99.6(4) . .
O37 Mo10 O28 102.0(4) . .
O36 Mo10 O31 98.2(4) . .
O37 Mo10 O31 101.6(4) . .
O28 Mo10 O31 145.3(3) . .
O36 Mo10 O22 164.5(4) . 3_567
O37 Mo10 O22 90.1(4) . 3_567
O28 Mo10 O22 77.3(3) . 3_567
O31 Mo10 O22 77.5(3) . 3_567
O36 Mo10 O21 94.7(4) . .
O37 Mo10 O21 159.9(3) . .
O28 Mo10 O21 75.6(2) . .
O31 Mo10 O21 73.4(3) . .
O22 Mo10 O21 69.8(2) 3_567 .
O39 Mo8 O35 105.8(4) . .
O39 Mo8 O14 104.4(4) . .
O35 Mo8 O14 98.3(3) . .
O39 Mo8 O23 101.9(4) . .
O35 Mo8 O23 97.6(4) . .
O14 Mo8 O23 144.1(3) . .
O39 Mo8 O29 90.4(3) . .
O35 Mo8 O29 163.7(3) . .
O14 Mo8 O29 78.0(3) . .
O23 Mo8 O29 77.7(3) . .
O39 Mo8 O6 159.3(3) . .
O35 Mo8 O6 94.8(3) . .
O14 Mo8 O6 73.7(3) . .
O23 Mo8 O6 73.1(2) . .
O29 Mo8 O6 69.0(2) . .
Mo3 O1 Mo7 109.2(3) . .
Mo3 O1 Mo2 111.6(3) . .
Mo7 O1 Mo2 104.1(2) . .
Mo3 O2 Mo5 118.6(3) . .
Mo1 O5 Mo2 92.0(2) . .
Mo1 O5 Mo6 92.2(2) . .
Mo2 O5 Mo6 163.8(3) . .
Mo1 O5 Mo3 104.3(2) . .
Mo2 O5 Mo3 97.6(2) . .
Mo6 O5 Mo3 96.5(2) . .
Mo1 O5 Mo5 163.9(3) . .
Mo2 O5 Mo5 86.5(2) . .
Mo6 O5 Mo5 85.13(18) . .
Mo3 O5 Mo5 91.7(2) . .
Mo3 O6 Mo7 92.1(2) . .
Mo3 O6 Mo4 91.6(2) . .
Mo7 O6 Mo4 162.7(3) . .
Mo3 O6 Mo1 104.1(2) . .
Mo7 O6 Mo1 98.1(2) . .
Mo4 O6 Mo1 97.4(2) . .
Mo3 O6 Mo8 164.4(3) . .
Mo7 O6 Mo8 86.21(19) . .
Mo4 O6 Mo8 85.7(2) . .
Mo1 O6 Mo8 91.5(2) . .
Mo6 O8 Mo5 116.7(3) . .
Mo3 O10 Mo4 108.4(3) . .
Mo3 O10 Mo6 111.4(3) . .
Mo4 O10 Mo6 103.4(3) . .
Mo9 O11 Mo11 108.7(3) . .
Mo9 O11 Mo12 110.7(3) . 3_567
Mo11 O11 Mo12 104.1(3) . 3_567
Mo1 O12 Mo2 108.6(3) . .
Mo1 O12 Mo7 110.8(3) . .
Mo2 O12 Mo7 103.5(3) . .
Mo4 O14 Mo8 117.9(4) . .
Mo2 O17 Mo5 118.0(3) . .
Mo1 O18 Mo6 109.7(3) . .
Mo1 O18 Mo4 111.2(3) . .
Mo6 O18 Mo4 103.5(3) . .
Mo9 O19 Mo12 110.7(3) . .
Mo9 O19 Mo11 109.8(3) . 3_567
Mo12 O19 Mo11 102.4(3) . 3_567
Mo9 O21 Mo11 92.5(2) . .
Mo9 O21 Mo12 91.6(2) . .
Mo11 O21 Mo12 163.6(3) . .
Mo9 O21 Mo9 104.3(3) . 3_567
Mo11 O21 Mo9 97.5(2) . 3_567
Mo12 O21 Mo9 96.9(2) . 3_567
Mo9 O21 Mo10 163.5(3) . .
Mo11 O21 Mo10 86.9(2) . .
Mo12 O21 Mo10 84.71(19) . .
Mo9 O21 Mo10 92.1(2) 3_567 .
Mo9 O22 Mo10 116.9(3) . 3_567
Mo7 O23 Mo8 117.9(3) . .
Mo12 O28 Mo10 116.0(3) . .
Mo1 O29 Mo8 120.0(3) . .
Mo11 O31 Mo10 117.4(4) . .
C1 N1 C3 108.3(11) . .
C1 N1 C7 126.3(9) . .
C3 N1 C7 125.3(10) . .
C17 N6 C18 107.0(12) . .
C17 N6 C24 124.8(10) . .
C18 N6 C24 128.2(13) . .
C4 N2 C6 105.7(12) . .
C4 N2 C11 128.4(12) . .
C6 N2 C11 125.9(11) . .
C4 N4 C5 107.9(11) . .
C4 N4 C13 125.4(14) . .
C5 N4 C13 126.7(15) . .
C8 C7 N1 111.3(11) . .
N2 C4 N4 111.3(13) . .
C2 C3 N1 107.5(11) . .
C7 C8 C9 109.9(12) . .
C17 N8 C19 107.3(13) . .
C17 N8 C26 124.6(14) . .
C19 N8 C26 128.1(14) . .
N6 C17 N8 109.8(12) . .
N6 C24 C23 113.9(11) . .
N5 C20 C21 112.5(12) . .
C21 C22 C23 112.3(11) . .
C6 C5 N4 106.1(13) . .
C22 C21 C20 115.6(12) . .
C5 C6 N2 108.8(12) . .
C19 C18 N6 110.8(16) . .
C24 C23 C22 113.3(11) . .
C10 C9 C8 114.8(14) . .
C10 C11 N2 113.0(11) . .
C11 C10 C9 112.7(11) . .
C18 C19 N8 105.1(13) . .

loop_
_geom_bond_atom_site_label_1
_geom_bond_atom_site_label_2
_geom_bond_distance
_geom_bond_site_symmetry_2
O42 O43 1.81(3) .
C2 C3 1.352(19) .
C2 N3 1.348(14) .
C1 N1 1.298(14) .
C1 N3 1.324(15) .
N3 C12 1.470(15) .
O38 Mo11 1.699(8) .
O37 Mo10 1.705(8) .
O39 Mo8 1.707(8) .
C15 C16 1.343(17) .
C15 N7 1.389(14) .
C14 N5 1.313(15) .
C14 N7 1.336(14) .
C16 N5 1.381(13) .
N7 C25 1.438(15) .
N5 C20 1.463(15) .
Mo1 O15 1.701(7) .
Mo1 O29 1.747(7) .
Mo1 O12 1.945(6) .
Mo1 O18 1.944(6) .
Mo1 O5 2.121(6) .
Mo1 O6 2.386(6) .
Mo1 Mo2 3.2119(13) .
Mo2 O24 1.697(7) .
Mo2 O16 1.708(7) .
Mo2 O17 1.891(6) .
Mo2 O12 2.010(7) .
Mo2 O5 2.338(6) .
Mo2 O1 2.355(6) .
Mo5 O20 1.692(7) .
Mo5 O3 1.719(7) .
Mo5 O8 1.924(6) .
Mo5 O17 1.937(6) .
Mo5 O2 2.285(6) .
Mo5 O5 2.450(6) .
Mo3 O7 1.702(6) .
Mo3 O2 1.749(6) .
Mo3 O10 1.945(6) .
Mo3 O1 1.947(5) .
Mo3 O6 2.143(6) .
Mo3 O5 2.399(6) .
Mo3 Mo4 3.2121(12) .
Mo3 Mo7 3.2170(11) .
Mo6 O26 1.692(7) .
Mo6 O9 1.710(7) .
Mo6 O8 1.899(7) .
Mo6 O18 2.011(6) .
Mo6 O10 2.344(6) .
Mo6 O5 2.361(6) .
Mo4 O25 1.692(7) .
Mo4 O4 1.710(7) .
Mo4 O14 1.906(7) .
Mo4 O10 2.016(6) .
Mo4 O6 2.334(6) .
Mo4 O18 2.345(6) .
Mo9 O32 1.684(7) .
Mo9 O22 1.747(7) .
Mo9 O19 1.932(6) .
Mo9 O11 1.977(6) .
Mo9 O21 2.158(6) .
Mo9 O21 2.376(7) 3_567
Mo12 O34 1.698(7) .
Mo12 O30 1.708(7) .
Mo12 O28 1.912(7) .
Mo12 O19 2.019(6) .
Mo12 O11 2.333(7) 3_567
Mo12 O21 2.371(6) .
Mo11 O33 1.696(9) .
Mo11 O31 1.900(7) .
Mo11 O11 1.997(6) .
Mo11 O21 2.312(6) .
Mo11 O19 2.363(7) 3_567
Mo7 O27 1.699(7) .
Mo7 O13 1.715(7) .
Mo7 O23 1.893(7) .
Mo7 O1 2.000(6) .
Mo7 O6 2.323(6) .
Mo7 O12 2.365(6) .
Mo10 O36 1.694(9) .
Mo10 O28 1.918(7) .
Mo10 O31 1.933(7) .
Mo10 O22 2.311(7) 3_567
Mo10 O21 2.447(6) .
Mo8 O35 1.728(8) .
Mo8 O14 1.916(7) .
Mo8 O23 1.938(7) .
Mo8 O29 2.264(7) .
Mo8 O6 2.478(6) .
O11 Mo12 2.333(7) 3_567
O19 Mo11 2.363(7) 3_567
O21 Mo9 2.376(6) 3_567
O22 Mo10 2.311(7) 3_567
N1 C3 1.351(15) .
N1 C7 1.492(15) .
N6 C17 1.306(16) .
N6 C18 1.376(15) .
N6 C24 1.449(15) .
N2 C4 1.284(16) .
N2 C6 1.392(16) .
N2 C11 1.507(17) .
N4 C4 1.322(18) .
N4 C5 1.359(16) .
N4 C13 1.445(19) .
C7 C8 1.490(17) .
C8 C9 1.572(19) .
N8 C17 1.308(15) .
N8 C19 1.43(2) .
N8 C26 1.49(2) .
C24 C23 1.508(19) .
C20 C21 1.51(2) .
C22 C21 1.488(18) .
C22 C23 1.526(18) .
C5 C6 1.323(19) .
C18 C19 1.27(2) .
C9 C10 1.504(19) .
C11 C10 1.463(17) .
